data_7239447
loop_
_publ_author_name
'Titov, Alexey A.'
'Filippov, Oleg A.'
'Guseva, Ekaterina A.'
'Smol'yakov, Alexander F.'
'Dolgushin, Fedor M.'
'Epstein, Lina M.'
'Belsky, Vitaly K.'
'Shubina, Elena S.'

_publ_section_title
;
 Role of basic sites of substituted ferrocenes in interaction with the
 trinuclear 3,5-bis(trifluoromethyl)pyrazolates: thermodynamics and
 structure of complexes
;
_journal_issue 16
_journal_name_full 'RSC Advances'
_journal_page_first 8350
_journal_paper_doi 10.1039/c3ra47040g
_journal_volume 4
_journal_year 2014
_chemical_formula_moiety 'C33 H19 Ag3 F18 Fe N6 O'
_chemical_formula_sum 'C33 H19 Ag3 F18 Fe N6 O'
_chemical_formula_weight 1237.00
_space_group_IT_number 33
_space_group_name_Hall 'P 2c -2n'
_space_group_name_H-M_alt 'P n a 21'
_symmetry_cell_setting orthorhombic
_symmetry_space_group_name_Hall 'P 2c -2n'
_symmetry_space_group_name_H-M 'P n a 21'
_atom_sites_solution_hydrogens geom
_atom_sites_solution_primary direct
_atom_sites_solution_secondary difmap
_audit_creation_method SHELXL-97
_cell_angle_alpha 90.00
_cell_angle_beta 90.00
_cell_angle_gamma 90.00
_cell_formula_units_Z 4
_cell_length_a 14.9390(5)
_cell_length_b 24.6385(8)
_cell_length_c 10.4127(3)
_cell_measurement_reflns_used 783
_cell_measurement_temperature 100(2)
_cell_measurement_theta_max 29
_cell_measurement_theta_min 3
_cell_volume 3832.6(2)
_computing_cell_refinement 'Bruker SAINT'
_computing_data_collection 'Bruker APEX II'
_computing_data_reduction 'Bruker SAINT'
_computing_molecular_graphics 'Bruker SHELXTL'
_computing_publication_material 'Bruker SHELXTL'
_computing_structure_refinement 'SHELXL-97 (Sheldrick, 1997)'
_computing_structure_solution 'SHELXS-97 (Sheldrick, 1997)'
_diffrn_ambient_temperature 100(2)
_diffrn_measured_fraction_theta_full 0.999
_diffrn_measured_fraction_theta_max 0.999
_diffrn_measurement_device_type 'Bruker APEX II CCD area detector''
_diffrn_measurement_method 'omega scans'
_diffrn_radiation_monochromator graphite
_diffrn_radiation_source 'fine-focus sealed tube'
_diffrn_radiation_type MoK\a
_diffrn_radiation_wavelength 0.71073
_diffrn_reflns_av_R_equivalents 0.0587
_diffrn_reflns_av_sigmaI/netI 0.0514
_diffrn_reflns_limit_h_max 20
_diffrn_reflns_limit_h_min -21
_diffrn_reflns_limit_k_max 34
_diffrn_reflns_limit_k_min -34
_diffrn_reflns_limit_l_max 14
_diffrn_reflns_limit_l_min -14
_diffrn_reflns_number 47857
_diffrn_reflns_theta_full 29.99
_diffrn_reflns_theta_max 29.99
_diffrn_reflns_theta_min 1.65
_exptl_absorpt_coefficient_mu 2.008
_exptl_absorpt_correction_T_max 0.856
_exptl_absorpt_correction_T_min 0.727
_exptl_absorpt_correction_type multi-scan
_exptl_absorpt_process_details SADABS
_exptl_crystal_colour red
_exptl_crystal_density_diffrn 2.144
_exptl_crystal_density_method 'not measured'
_exptl_crystal_description Prism
_exptl_crystal_F_000 2384
_exptl_crystal_size_max 0.17
_exptl_crystal_size_mid 0.14
_exptl_crystal_size_min 0.08
_refine_diff_density_max 0.560
_refine_diff_density_min -0.452
_refine_diff_density_rms 0.100
_refine_ls_abs_structure_details 'Flack H D (1983), Acta Cryst. A39, 876-881'
_refine_ls_abs_structure_Flack 0.019(14)
_refine_ls_extinction_method none
_refine_ls_goodness_of_fit_ref 1.003
_refine_ls_hydrogen_treatment constr
_refine_ls_matrix_type full
_refine_ls_number_parameters 559
_refine_ls_number_reflns 11112
_refine_ls_number_restraints 1
_refine_ls_restrained_S_all 1.003
_refine_ls_R_factor_all 0.0442
_refine_ls_R_factor_gt 0.0318
_refine_ls_shift/su_max 0.002
_refine_ls_shift/su_mean 0.000
_refine_ls_structure_factor_coef Fsqd
_refine_ls_weighting_details 'calc w=1/[\s^2^(Fo^2^)+(0.0190P)^2^+0.0000P] where P=(Fo^2^+2Fc^2^)/3'
_refine_ls_weighting_scheme calc
_refine_ls_wR_factor_gt 0.0524
_refine_ls_wR_factor_ref 0.0567
_reflns_number_gt 9542
_reflns_number_total 11112
_reflns_threshold_expression I>2\s(I)
_cod_data_source_file c3ra47040g.txt
_cod_data_source_block ag_phacfc
_cod_depositor_comments
;
The following automatic conversions were performed:

data item '_symmetry_cell_setting' value 'Orthorhombic' was changed
to 'orthorhombic' in accordance with the
/home/saulius/struct/COD-crude-data/automatic-downloads/DataCite-retrospective/RSC/depositions/lib/dictionaries/cif_core.dic
dictionary named 'cif_core.dic' version 2.4.2 last updated on
2011-04-26.

Automatic conversion script
Id: cif_fix_values 6909 2019-04-08 15:41:33Z antanas 
;
_cod_database_code 7239447

loop_
_symmetry_equiv_pos_as_xyz
'x, y, z'
'-x, -y, z+1/2'
'x+1/2, -y+1/2, z'
'-x+1/2, y+1/2, z+1/2'

loop_
_atom_site_label
_atom_site_type_symbol
_atom_site_fract_x
_atom_site_fract_y
_atom_site_fract_z
_atom_site_U_iso_or_equiv
_atom_site_adp_type
_atom_site_occupancy
_atom_site_symmetry_multiplicity
_atom_site_calc_flag
_atom_site_refinement_flags
Ag1 Ag 0.782610(18) 0.656733(10) 0.72337(3) 0.02026(6) Uani 1 1 d .
Ag2 Ag 0.892274(17) 0.644486(10) 0.43710(3) 0.01915(6) Uani 1 1 d .
Ag3 Ag 0.807006(18) 0.767611(11) 0.52565(3) 0.02115(6) Uani 1 1 d .
F1 F 0.77254(17) 0.47433(9) 0.8854(2) 0.0385(6) Uani 1 1 d .
F2 F 0.82427(15) 0.55136(10) 0.9458(2) 0.0348(5) Uani 1 1 d .
F3 F 0.69781(15) 0.54754(10) 0.8498(2) 0.0360(6) Uani 1 1 d .
F4 F 1.02443(17) 0.52882(11) 0.4151(3) 0.0507(7) Uani 1 1 d .
F5 F 0.90137(18) 0.51087(11) 0.3207(2) 0.0463(7) Uani 1 1 d .
F6 F 0.96444(17) 0.45009(9) 0.4354(3) 0.0427(6) Uani 1 1 d .
F7 F 1.04098(17) 0.65943(12) 0.1439(3) 0.0597(9) Uani 1 1 d .
F8 F 0.9504(2) 0.66864(11) -0.0132(2) 0.0593(9) Uani 1 1 d .
F9 F 0.91789(18) 0.61784(10) 0.1441(3) 0.0451(7) Uani 1 1 d .
F10 F 0.72666(14) 0.84550(8) 0.2207(3) 0.0314(5) Uani 1 1 d .
F11 F 0.83238(18) 0.86962(9) 0.3465(2) 0.0389(6) Uani 1 1 d .
F12 F 0.84872(17) 0.87642(10) 0.1416(2) 0.0387(6) Uani 1 1 d .
F13 F 0.87032(17) 0.88448(11) 0.7701(3) 0.0489(7) Uani 1 1 d .
F14 F 0.7391(2) 0.91517(10) 0.8102(3) 0.0562(8) Uani 1 1 d .
F15 F 0.77175(19) 0.88476(10) 0.6235(2) 0.0458(7) Uani 1 1 d .
F16 F 0.59318(17) 0.69319(12) 0.9551(3) 0.0576(8) Uani 1 1 d .
F17 F 0.6591(2) 0.73560(10) 1.1061(3) 0.0592(9) Uani 1 1 d .
F18 F 0.72355(16) 0.66976(10) 1.0122(3) 0.0416(6) Uani 1 1 d .
N1 N 0.83203(19) 0.58076(12) 0.6686(3) 0.0181(6) Uani 1 1 d .
N2 N 0.87631(19) 0.57474(11) 0.5563(3) 0.0176(6) Uani 1 1 d .
N3 N 0.88766(19) 0.70889(12) 0.3010(3) 0.0188(6) Uani 1 1 d .
N4 N 0.8509(2) 0.75726(11) 0.3345(3) 0.0185(6) Uani 1 1 d .
N5 N 0.77278(19) 0.77795(11) 0.7214(3) 0.0202(6) Uani 1 1 d .
N6 N 0.7450(2) 0.73362(12) 0.7880(3) 0.0218(7) Uani 1 1 d .
C1 C 0.8258(2) 0.53146(13) 0.7237(4) 0.0199(7) Uani 1 1 d .
C2 C 0.8662(3) 0.49289(15) 0.6486(4) 0.0232(8) Uani 1 1 d .
H2A H 0.8716 0.4550 0.6643 0.028 Uiso 1 1 calc R
C3 C 0.8971(2) 0.52207(14) 0.5453(4) 0.0200(7) Uani 1 1 d .
C4 C 0.9123(2) 0.71194(15) 0.1775(3) 0.0194(7) Uani 1 1 d .
C5 C 0.8927(2) 0.76232(15) 0.1276(4) 0.0230(8) Uani 1 1 d .
H5A H 0.9030 0.7753 0.0430 0.028 Uiso 1 1 calc R
C6 C 0.8543(2) 0.78965(14) 0.2298(4) 0.0205(7) Uani 1 1 d .
C7 C 0.7541(2) 0.82178(14) 0.7921(3) 0.0196(7) Uani 1 1 d .
C8 C 0.7137(2) 0.80755(15) 0.9065(3) 0.0231(8) Uani 1 1 d .
H8A H 0.6934 0.8306 0.9736 0.028 Uiso 1 1 calc R
C9 C 0.7100(2) 0.75166(15) 0.8993(3) 0.0200(7) Uani 1 1 d .
C10 C 0.7805(3) 0.52641(15) 0.8518(4) 0.0248(8) Uani 1 1 d .
C11 C 0.9465(2) 0.50307(14) 0.4297(4) 0.0270(8) Uani 1 1 d .
C12 C 0.9556(3) 0.66468(16) 0.1133(4) 0.0251(8) Uani 1 1 d .
C13 C 0.8158(2) 0.84496(15) 0.2347(4) 0.0245(8) Uani 1 1 d .
C14 C 0.7834(3) 0.87672(16) 0.7495(4) 0.0308(9) Uani 1 1 d .
C15 C 0.6715(3) 0.71253(16) 0.9921(4) 0.0282(9) Uani 1 1 d .
Fe1 Fe 0.59085(3) 0.55631(2) 0.35586(5) 0.01880(11) Uani 1 1 d .
O1 O 0.70864(16) 0.67880(10) 0.4815(2) 0.0213(6) Uani 1 1 d .
C16 C 0.5220(3) 0.48663(16) 0.3929(4) 0.0307(9) Uani 1 1 d .
H16A H 0.5109 0.4568 0.3298 0.037 Uiso 1 1 calc R
C17 C 0.5957(3) 0.4905(2) 0.4734(4) 0.0442(13) Uani 1 1 d .
H17A H 0.6459 0.4638 0.4802 0.053 Uiso 1 1 calc R
C18 C 0.5857(4) 0.5382(2) 0.5455(4) 0.0568(16) Uani 1 1 d .
H18A H 0.6279 0.5517 0.6129 0.068 Uiso 1 1 calc R
C19 C 0.5046(3) 0.56384(17) 0.5066(5) 0.0459(13) Uani 1 1 d .
H19A H 0.4793 0.5984 0.5415 0.055 Uiso 1 1 calc R
C20 C 0.4667(3) 0.53098(16) 0.4126(5) 0.0334(10) Uani 1 1 d .
H20A H 0.4093 0.5383 0.3663 0.040 Uiso 1 1 calc R
C21 C 0.6851(2) 0.54663(14) 0.2143(4) 0.0238(8) Uani 1 1 d .
H21A H 0.7162 0.5119 0.1924 0.029 Uiso 1 1 calc R
C22 C 0.7139(2) 0.58453(14) 0.3059(4) 0.0221(7) Uani 1 1 d .
H22A H 0.7695 0.5819 0.3590 0.026 Uiso 1 1 calc R
C23 C 0.6495(2) 0.62741(14) 0.3108(3) 0.0176(7) Uani 1 1 d .
C24 C 0.5808(2) 0.61428(14) 0.2186(4) 0.0221(7) Uani 1 1 d .
H24A H 0.5264 0.6366 0.1996 0.027 Uiso 1 1 calc R
C25 C 0.6038(3) 0.56507(15) 0.1597(4) 0.0257(8) Uani 1 1 d .
H25A H 0.5678 0.5456 0.0931 0.031 Uiso 1 1 calc R
C26 C 0.6488(2) 0.67186(14) 0.4024(3) 0.0187(7) Uani 1 1 d .
C27 C 0.5689(3) 0.71003(16) 0.3956(4) 0.0285(9) Uani 1 1 d .
H27A H 0.5710 0.7291 0.3119 0.034 Uiso 1 1 calc R
H27B H 0.5138 0.6877 0.3964 0.034 Uiso 1 1 calc R
C28 C 0.5607(2) 0.75197(15) 0.4990(4) 0.0232(8) Uani 1 1 d .
C29 C 0.5232(3) 0.73903(17) 0.6158(4) 0.0290(9) Uani 1 1 d .
H29A H 0.5062 0.7025 0.6321 0.035 Uiso 1 1 calc R
C30 C 0.5096(3) 0.77752(18) 0.7097(4) 0.0355(10) Uani 1 1 d .
H30A H 0.4836 0.7674 0.7894 0.043 Uiso 1 1 calc R
C31 C 0.5333(3) 0.82993(19) 0.6883(5) 0.0406(12) Uani 1 1 d .
H31A H 0.5229 0.8565 0.7527 0.049 Uiso 1 1 calc R
C32 C 0.5725(3) 0.84491(17) 0.5738(5) 0.0413(12) Uani 1 1 d .
H32A H 0.5897 0.8815 0.5593 0.050 Uiso 1 1 calc R
C33 C 0.5866(3) 0.80503(17) 0.4782(4) 0.0318(10) Uani 1 1 d .
H33A H 0.6140 0.8148 0.3991 0.038 Uiso 1 1 calc R

loop_
_atom_site_aniso_label
_atom_site_aniso_U_11
_atom_site_aniso_U_22
_atom_site_aniso_U_33
_atom_site_aniso_U_23
_atom_site_aniso_U_13
_atom_site_aniso_U_12
Ag1 0.02581(14) 0.01522(12) 0.01975(12) -0.00083(11) 0.00341(12) -0.00020(10)
Ag2 0.02220(13) 0.01743(12) 0.01783(12) 0.00275(11) 0.00180(12) -0.00093(10)
Ag3 0.02809(14) 0.01858(13) 0.01680(12) -0.00020(11) 0.00238(12) -0.00323(11)
F1 0.0470(15) 0.0295(13) 0.0390(14) 0.0156(11) 0.0055(12) -0.0047(11)
F2 0.0366(13) 0.0476(15) 0.0201(11) -0.0013(11) 0.0023(11) -0.0075(11)
F3 0.0223(12) 0.0489(15) 0.0368(14) 0.0109(12) 0.0084(11) 0.0048(11)
F4 0.0381(15) 0.0519(17) 0.062(2) -0.0201(14) 0.0244(14) -0.0049(12)
F5 0.0548(17) 0.0578(18) 0.0263(14) -0.0025(12) 0.0001(13) 0.0287(14)
F6 0.0593(16) 0.0245(12) 0.0441(14) -0.0033(13) 0.0074(15) 0.0171(11)
F7 0.0260(14) 0.064(2) 0.089(2) -0.0331(17) -0.0054(15) 0.0134(13)
F8 0.103(3) 0.0540(18) 0.0206(13) 0.0045(11) 0.0163(14) 0.0337(17)
F9 0.0570(17) 0.0273(13) 0.0509(17) -0.0073(12) 0.0230(14) -0.0075(12)
F10 0.0236(11) 0.0323(11) 0.0384(12) 0.0020(11) 0.0025(11) 0.0041(9)
F11 0.0596(17) 0.0206(12) 0.0365(14) -0.0041(10) -0.0192(13) 0.0003(11)
F12 0.0382(14) 0.0318(14) 0.0460(15) 0.0206(12) 0.0106(12) 0.0041(11)
F13 0.0399(15) 0.0389(16) 0.068(2) 0.0015(13) -0.0031(14) -0.0196(12)
F14 0.079(2) 0.0166(13) 0.074(2) -0.0038(13) 0.0368(17) 0.0009(13)
F15 0.0669(19) 0.0321(14) 0.0383(15) 0.0132(12) -0.0007(14) -0.0144(13)
F16 0.0370(15) 0.075(2) 0.0611(19) 0.0316(17) -0.0060(15) -0.0238(13)
F17 0.110(3) 0.0360(16) 0.0319(15) -0.0026(12) 0.0366(17) -0.0075(16)
F18 0.0469(15) 0.0325(13) 0.0452(16) 0.0156(12) 0.0159(14) 0.0096(11)
N1 0.0186(15) 0.0185(15) 0.0173(14) 0.0002(12) 0.0021(12) -0.0024(11)
N2 0.0183(15) 0.0157(14) 0.0189(16) -0.0008(11) 0.0005(12) 0.0018(11)
N3 0.0190(15) 0.0212(16) 0.0162(14) 0.0029(12) 0.0005(12) -0.0016(12)
N4 0.0184(15) 0.0171(16) 0.0200(16) 0.0011(12) 0.0000(13) -0.0037(12)
N5 0.0230(15) 0.0192(14) 0.0184(14) -0.0003(14) 0.0003(14) -0.0031(11)
N6 0.0274(17) 0.0207(16) 0.0173(15) -0.0005(12) 0.0000(13) -0.0037(13)
C1 0.0178(17) 0.0205(17) 0.0213(17) 0.0052(16) -0.0027(16) -0.0018(12)
C2 0.024(2) 0.0170(19) 0.029(2) 0.0008(15) -0.0031(16) 0.0020(14)
C3 0.0220(18) 0.0175(17) 0.0205(19) -0.0023(14) -0.0018(15) 0.0016(13)
C4 0.0156(18) 0.0227(19) 0.0199(17) 0.0033(14) 0.0018(14) -0.0034(14)
C5 0.0202(19) 0.030(2) 0.0188(18) 0.0057(15) -0.0006(15) -0.0027(16)
C6 0.0166(17) 0.0239(18) 0.0211(17) 0.0040(16) -0.0047(16) -0.0039(13)
C7 0.0221(18) 0.0137(17) 0.0229(19) -0.0023(14) -0.0035(15) 0.0009(14)
C8 0.0243(19) 0.0226(19) 0.0223(19) -0.0041(14) -0.0018(15) 0.0019(15)
C9 0.0191(18) 0.0236(18) 0.0173(17) 0.0005(14) 0.0024(14) 0.0009(14)
C10 0.027(2) 0.0196(19) 0.028(2) 0.0045(16) 0.0023(17) -0.0038(15)
C11 0.030(2) 0.0231(19) 0.028(2) 0.0039(18) 0.0045(19) 0.0089(15)
C12 0.025(2) 0.031(2) 0.0189(19) 0.0028(16) -0.0010(16) -0.0002(16)
C13 0.0225(17) 0.0231(18) 0.028(2) 0.0077(16) -0.0006(18) -0.0030(14)
C14 0.034(2) 0.023(2) 0.035(3) -0.0050(17) 0.008(2) -0.0011(17)
C15 0.036(2) 0.025(2) 0.024(2) 0.0017(15) 0.0064(17) 0.0020(17)
Fe1 0.0180(3) 0.0222(3) 0.0162(2) 0.0011(2) 0.0013(2) -0.0044(2)
O1 0.0209(13) 0.0208(13) 0.0224(13) -0.0043(10) -0.0034(10) -0.0003(10)
C16 0.036(2) 0.022(2) 0.035(2) 0.0048(16) 0.0081(19) -0.0048(17)
C17 0.036(3) 0.050(3) 0.047(3) 0.030(2) 0.015(2) 0.010(2)
C18 0.060(3) 0.093(4) 0.018(2) 0.012(2) 0.000(2) -0.049(3)
C19 0.061(3) 0.025(2) 0.052(3) -0.004(2) 0.038(3) -0.013(2)
C20 0.0189(19) 0.029(2) 0.052(3) 0.014(2) 0.0056(19) -0.0038(16)
C21 0.030(2) 0.0195(18) 0.0222(19) -0.0025(16) 0.0088(18) -0.0029(14)
C22 0.0188(18) 0.0225(19) 0.0249(18) -0.0004(15) 0.0006(15) -0.0054(14)
C23 0.0141(17) 0.0222(18) 0.0164(16) 0.0015(14) 0.0024(14) -0.0034(13)
C24 0.0265(19) 0.0272(19) 0.0127(16) 0.0038(16) -0.0032(16) -0.0023(14)
C25 0.034(2) 0.027(2) 0.0170(18) -0.0028(15) 0.0003(16) -0.0077(16)
C26 0.0190(18) 0.0193(18) 0.0178(18) 0.0028(13) 0.0035(14) -0.0012(14)
C27 0.030(2) 0.034(2) 0.0215(19) -0.0073(16) -0.0039(16) 0.0135(17)
C28 0.0202(18) 0.0248(19) 0.024(2) -0.0020(15) -0.0037(16) 0.0086(14)
C29 0.031(2) 0.032(2) 0.023(2) 0.0019(17) -0.0042(18) 0.0029(17)
C30 0.032(2) 0.049(3) 0.025(2) -0.008(2) 0.0002(19) 0.0084(18)
C31 0.036(3) 0.043(3) 0.043(3) -0.021(2) -0.013(2) 0.017(2)
C32 0.034(2) 0.022(2) 0.068(3) -0.001(2) -0.027(2) 0.0030(18)
C33 0.022(2) 0.037(2) 0.037(2) 0.0078(18) -0.0053(17) 0.0058(17)

loop_
_atom_type_symbol
_atom_type_description
_atom_type_scat_dispersion_real
_atom_type_scat_dispersion_imag
_atom_type_scat_source
C C 0.0033 0.0016 'International Tables Vol C Tables 4.2.6.8 and 6.1.1.4'
H H 0.0000 0.0000 'International Tables Vol C Tables 4.2.6.8 and 6.1.1.4'
N N 0.0061 0.0033 'International Tables Vol C Tables 4.2.6.8 and 6.1.1.4'
O O 0.0106 0.0060 'International Tables Vol C Tables 4.2.6.8 and 6.1.1.4'
F F 0.0171 0.0103 'International Tables Vol C Tables 4.2.6.8 and 6.1.1.4'
Fe Fe 0.3463 0.8444 'International Tables Vol C Tables 4.2.6.8 and 6.1.1.4'
Ag Ag -0.8971 1.1015 'International Tables Vol C Tables 4.2.6.8 and 6.1.1.4'

loop_
_geom_angle_atom_site_label_1
_geom_angle_atom_site_label_2
_geom_angle_atom_site_label_3
_geom_angle
N6 Ag1 N1 174.36(12)
N3 Ag2 N2 169.82(11)
N4 Ag3 N5 175.89(12)
C1 N1 N2 107.7(3)
C1 N1 Ag1 131.8(2)
N2 N1 Ag1 120.5(2)
C3 N2 N1 107.1(3)
C3 N2 Ag2 134.8(2)
N1 N2 Ag2 118.0(2)
C4 N3 N4 107.9(3)
C4 N3 Ag2 132.2(3)
N4 N3 Ag2 119.8(2)
C6 N4 N3 107.2(3)
C6 N4 Ag3 134.5(2)
N3 N4 Ag3 118.3(2)
C7 N5 N6 107.8(3)
C7 N5 Ag3 132.7(2)
N6 N5 Ag3 117.9(2)
C9 N6 N5 107.0(3)
C9 N6 Ag1 132.9(2)
N5 N6 Ag1 118.9(2)
N1 C1 C2 110.6(3)
N1 C1 C10 119.0(3)
C2 C1 C10 130.4(3)
C1 C2 C3 103.4(3)
C1 C2 H2A 128.3
C3 C2 H2A 128.3
N2 C3 C2 111.2(3)
N2 C3 C11 119.3(3)
C2 C3 C11 129.5(3)
N3 C4 C5 110.7(3)
N3 C4 C12 120.4(3)
C5 C4 C12 128.9(3)
C4 C5 C6 103.7(3)
C4 C5 H5A 128.1
C6 C5 H5A 128.1
N4 C6 C5 110.4(3)
N4 C6 C13 120.1(3)
C5 C6 C13 129.5(4)
N5 C7 C8 111.2(3)
N5 C7 C14 120.6(3)
C8 C7 C14 128.0(3)
C9 C8 C7 102.9(3)
C9 C8 H8A 128.5
C7 C8 H8A 128.5
N6 C9 C8 111.1(3)
N6 C9 C15 119.8(3)
C8 C9 C15 129.0(3)
F2 C10 F1 107.2(3)
F2 C10 F3 106.6(3)
F1 C10 F3 107.2(3)
F2 C10 C1 113.2(3)
F1 C10 C1 110.7(3)
F3 C10 C1 111.7(3)
F5 C11 F6 106.3(3)
F5 C11 F4 106.0(3)
F6 C11 F4 107.1(3)
F5 C11 C3 113.1(3)
F6 C11 C3 111.8(3)
F4 C11 C3 112.1(3)
F7 C12 F8 107.7(4)
F7 C12 F9 105.5(3)
F8 C12 F9 106.3(3)
F7 C12 C4 112.8(3)
F8 C12 C4 111.3(3)
F9 C12 C4 112.8(3)
F12 C13 F11 107.5(3)
F12 C13 F10 106.3(3)
F11 C13 F10 105.9(3)
F12 C13 C6 111.5(3)
F11 C13 C6 112.1(3)
F10 C13 C6 113.1(3)
F14 C14 F13 108.1(3)
F14 C14 F15 107.4(4)
F13 C14 F15 105.3(3)
F14 C14 C7 111.3(3)
F13 C14 C7 111.7(3)
F15 C14 C7 112.8(3)
F16 C15 F18 106.2(3)
F16 C15 F17 106.9(4)
F18 C15 F17 106.3(3)
F16 C15 C9 112.9(3)
F18 C15 C9 113.1(3)
F17 C15 C9 111.0(3)
C23 Fe1 C24 41.84(14)
C23 Fe1 C18 115.78(18)
C24 Fe1 C18 147.1(2)
C23 Fe1 C22 41.36(14)
C24 Fe1 C22 69.25(15)
C18 Fe1 C22 111.02(18)
C23 Fe1 C17 144.94(18)
C24 Fe1 C17 171.72(19)
C18 Fe1 C17 40.4(2)
C22 Fe1 C17 113.25(17)
C23 Fe1 C16 175.05(16)
C24 Fe1 C16 133.62(16)
C18 Fe1 C16 67.10(18)
C22 Fe1 C16 142.45(16)
C17 Fe1 C16 39.82(18)
C23 Fe1 C19 112.03(15)
C24 Fe1 C19 115.60(18)
C18 Fe1 C19 41.0(2)
C22 Fe1 C19 137.46(18)
C17 Fe1 C19 68.37(19)
C16 Fe1 C19 67.18(16)
C23 Fe1 C20 136.70(15)
C24 Fe1 C20 110.60(16)
C18 Fe1 C20 67.46(19)
C22 Fe1 C20 177.15(17)
C17 Fe1 C20 67.32(17)
C16 Fe1 C20 39.66(15)
C19 Fe1 C20 39.84(18)
C23 Fe1 C21 68.61(14)
C24 Fe1 C21 68.05(15)
C18 Fe1 C21 134.5(2)
C22 Fe1 C21 40.17(14)
C17 Fe1 C21 108.38(17)
C16 Fe1 C21 112.60(15)
C19 Fe1 C21 175.5(2)
C20 Fe1 C21 142.61(17)
C23 Fe1 C25 68.75(14)
C24 Fe1 C25 40.09(15)
C18 Fe1 C25 172.6(2)
C22 Fe1 C25 68.05(15)
C17 Fe1 C25 132.54(18)
C16 Fe1 C25 108.84(16)
C19 Fe1 C25 144.3(2)
C20 Fe1 C25 113.79(18)
C21 Fe1 C25 40.23(15)
C20 C16 C17 109.3(4)
C20 C16 Fe1 70.4(2)
C17 C16 Fe1 69.9(2)
C20 C16 H16A 125.4
C17 C16 H16A 125.4
Fe1 C16 H16A 125.4
C16 C17 C18 107.2(4)
C16 C17 Fe1 70.3(2)
C18 C17 Fe1 69.5(3)
C16 C17 H17A 126.4
C18 C17 H17A 126.4
Fe1 C17 H17A 126.4
C17 C18 C19 108.1(4)
C17 C18 Fe1 70.1(3)
C19 C18 Fe1 70.0(3)
C17 C18 H18A 126.0
C19 C18 H18A 126.0
Fe1 C18 H18A 126.0
C20 C19 C18 106.7(4)
C20 C19 Fe1 70.3(2)
C18 C19 Fe1 69.0(3)
C20 C19 H19A 126.6
C18 C19 H19A 126.6
Fe1 C19 H19A 126.6
C16 C20 C19 108.7(4)
C16 C20 Fe1 69.9(2)
C19 C20 Fe1 69.9(2)
C16 C20 H20A 125.7
C19 C20 H20A 125.7
Fe1 C20 H20A 125.7
C22 C21 C25 108.8(3)
C22 C21 Fe1 69.2(2)
C25 C21 Fe1 70.3(2)
C22 C21 H21A 125.6
C25 C21 H21A 125.6
Fe1 C21 H21A 125.6
C21 C22 C23 108.0(3)
C21 C22 Fe1 70.6(2)
C23 C22 Fe1 68.61(19)
C21 C22 H22A 126.0
C23 C22 H22A 126.0
Fe1 C22 H22A 126.0
C22 C23 C24 106.8(3)
C22 C23 C26 125.8(3)
C24 C23 C26 126.9(3)
C22 C23 Fe1 70.0(2)
C24 C23 Fe1 69.51(19)
C26 C23 Fe1 120.0(2)
C25 C24 C23 108.1(3)
C25 C24 Fe1 71.4(2)
C23 C24 Fe1 68.7(2)
C25 C24 H24A 126.0
C23 C24 H24A 126.0
Fe1 C24 H24A 126.0
C24 C25 C21 108.2(3)
C24 C25 Fe1 68.5(2)
C21 C25 Fe1 69.5(2)
C24 C25 H25A 125.9
C21 C25 H25A 125.9
Fe1 C25 H25A 125.9
O1 C26 C23 122.7(3)
O1 C26 C27 121.1(3)
C23 C26 C27 116.2(3)
C28 C27 C26 117.2(3)
C28 C27 H27A 108.0
C26 C27 H27A 108.0
C28 C27 H27B 108.0
C26 C27 H27B 108.0
H27A C27 H27B 107.2
C29 C28 C33 118.2(4)
C29 C28 C27 120.6(4)
C33 C28 C27 121.2(4)
C28 C29 C30 121.9(4)
C28 C29 H29A 119.1
C30 C29 H29A 119.1
C31 C30 C29 120.0(4)
C31 C30 H30A 120.0
C29 C30 H30A 120.0
C30 C31 C32 120.5(4)
C30 C31 H31A 119.8
C32 C31 H31A 119.8
C31 C32 C33 119.1(4)
C31 C32 H32A 120.5
C33 C32 H32A 120.5
C28 C33 C32 120.4(4)
C28 C33 H33A 119.8
C32 C33 H33A 119.8

loop_
_geom_bond_atom_site_label_1
_geom_bond_atom_site_label_2
_geom_bond_distance
Ag1 N6 2.087(3)
Ag1 N1 2.091(3)
Ag2 N3 2.129(3)
Ag2 N2 2.133(3)
Ag3 N4 2.111(3)
Ag3 N5 2.117(3)
F1 C10 1.335(4)
F2 C10 1.328(4)
F3 C10 1.341(4)
F4 C11 1.335(4)
F5 C11 1.334(5)
F6 C11 1.334(4)
F7 C12 1.322(5)
F8 C12 1.323(5)
F9 C12 1.323(4)
F10 C13 1.340(4)
F11 C13 1.337(5)
F12 C13 1.335(4)
F13 C14 1.330(5)
F14 C14 1.317(4)
F15 C14 1.339(5)
F16 C15 1.321(5)
F17 C15 1.329(5)
F18 C15 1.326(4)
N1 C1 1.347(4)
N1 N2 1.352(4)
N2 C3 1.339(4)
N3 C4 1.340(4)
N3 N4 1.358(4)
N4 C6 1.352(5)
N5 C7 1.336(4)
N5 N6 1.358(4)
N6 C9 1.347(4)
C1 C2 1.371(5)
C1 C10 1.500(5)
C2 C3 1.374(5)
C2 H2A 0.9500
C3 C11 1.487(5)
C4 C5 1.377(5)
C4 C12 1.490(5)
C5 C6 1.383(5)
C5 H5A 0.9500
C6 C13 1.480(5)
C7 C8 1.381(5)
C7 C14 1.490(5)
C8 C9 1.380(5)
C8 H8A 0.9500
C9 C15 1.481(5)
Fe1 C23 2.014(3)
Fe1 C24 2.026(4)
Fe1 C18 2.026(4)
Fe1 C22 2.033(4)
Fe1 C17 2.034(4)
Fe1 C16 2.038(4)
Fe1 C19 2.039(4)
Fe1 C20 2.044(4)
Fe1 C21 2.052(4)
Fe1 C25 2.063(4)
O1 C26 1.227(4)
C16 C20 1.385(5)
C16 C17 1.387(6)
C16 H16A 1.0000
C17 C18 1.403(7)
C17 H17A 1.0000
C18 C19 1.425(7)
C18 H18A 1.0000
C19 C20 1.391(6)
C19 H19A 1.0000
C20 H20A 1.0000
C21 C22 1.403(5)
C21 C25 1.415(5)
C21 H21A 1.0000
C22 C23 1.429(5)
C22 H22A 1.0000
C23 C24 1.443(5)
C23 C26 1.452(5)
C24 C25 1.402(5)
C24 H24A 1.0000
C25 H25A 1.0000
C26 C27 1.521(5)
C27 C28 1.497(5)
C27 H27A 0.9900
C27 H27B 0.9900
C28 C29 1.376(6)
C28 C33 1.380(5)
C29 C30 1.377(5)
C29 H29A 0.9500
C30 C31 1.357(6)
C30 H30A 0.9500
C31 C32 1.378(7)
C31 H31A 0.9500
C32 C33 1.415(6)
C32 H32A 0.9500
C33 H33A 0.9500
